data_4134956
loop_
_publ_author_name
'Gosselin, Eric J.'
'Decker, Gerald E.'
'Antonio, Alexandra M.'
'Lorzing, Gregory R.'
'Yap, Glenn P. A.'
'Bloch, Eric D.'

_publ_section_title
;
 A Charged Coordination Cage-Based Porous Salt.
;
_journal_issue 21
_journal_name_full 'Journal of the American Chemical Society'
_journal_page_first 9594
_journal_page_last 9598
_journal_paper_doi 10.1021/jacs.0c02806
_journal_volume 142
_journal_year 2020
_chemical_formula_moiety 'C210 H114 Cu24 N6 O192 S24, 2(C120 H120 O40 Zr12), 6(C3 H7 N O)'
_chemical_formula_sum 'C468 H396 Cu24 N12 O278 S24 Zr24'
_chemical_formula_weight 15119.62
_space_group_crystal_system trigonal
_space_group_IT_number 164
_space_group_name_Hall '-P 3 2"'
_space_group_name_H-M_alt 'P -3 m 1'
_atom_sites_solution_hydrogens geom
_atom_sites_solution_primary iterative
_atom_sites_solution_secondary difmap
_audit_creation_method SHELXL-2018/3
_cell_angle_alpha 90
_cell_angle_beta 90
_cell_angle_gamma 120
_cell_formula_units_Z 1
_cell_length_a 31.6505(13)
_cell_length_b 31.6505(13)
_cell_length_c 28.6511(15)
_cell_measurement_reflns_used 9197
_cell_measurement_temperature 150(2)
_cell_measurement_theta_max 71.11
_cell_measurement_theta_min 2.79
_cell_volume 24856.1(19)
_computing_cell_refinement 'Bruker SAINT'
_computing_data_collection 'Bruker APEX2'
_computing_data_reduction 'Bruker SAINT'
_computing_molecular_graphics 'Bruker SHELXTL'
_computing_publication_material 'Bruker SHELXTL'
_computing_structure_refinement 'SHELXL-2018/3 (Sheldrick, 2018)'
_computing_structure_solution 'SHELXS-97 (Sheldrick 2008)'
_diffrn_ambient_temperature 150(2)
_diffrn_detector_area_resol_mean 8.33
_diffrn_measured_fraction_theta_full 0.997
_diffrn_measured_fraction_theta_max 0.995
_diffrn_measurement_device_type 'Bruker AXS APEX diffractometer'
_diffrn_measurement_method '\f and \w scans'
_diffrn_radiation_type CuK\a
_diffrn_radiation_wavelength 1.54178
_diffrn_reflns_av_R_equivalents 0.1208
_diffrn_reflns_av_unetI/netI 0.0499
_diffrn_reflns_Laue_measured_fraction_full 0.997
_diffrn_reflns_Laue_measured_fraction_max 0.995
_diffrn_reflns_limit_h_max 38
_diffrn_reflns_limit_h_min -38
_diffrn_reflns_limit_k_max 36
_diffrn_reflns_limit_k_min -38
_diffrn_reflns_limit_l_max 35
_diffrn_reflns_limit_l_min -35
_diffrn_reflns_number 247844
_diffrn_reflns_point_group_measured_fraction_full 0.997
_diffrn_reflns_point_group_measured_fraction_max 0.995
_diffrn_reflns_theta_full 67.679
_diffrn_reflns_theta_max 71.585
_diffrn_reflns_theta_min 1.612
_exptl_absorpt_coefficient_mu 3.487
_exptl_absorpt_correction_T_max 0.7535
_exptl_absorpt_correction_T_min 0.5589
_exptl_absorpt_correction_type multi-scan
_exptl_absorpt_process_details
; 
 SADABS 2016/2: Krause, L., Herbst-Irmer, R., Sheldrick G.M. & Stalke D., 
 J. Appl. Cryst. 48 (2015) 3-10 
;
_exptl_crystal_colour green
_exptl_crystal_density_diffrn 1.010
_exptl_crystal_description block
_exptl_crystal_F_000 7552
_exptl_crystal_size_max 0.277
_exptl_crystal_size_mid 0.161
_exptl_crystal_size_min 0.134
_refine_diff_density_max 1.028
_refine_diff_density_min -0.646
_refine_diff_density_rms 0.104
_refine_ls_extinction_coef 0.000082(8)
_refine_ls_extinction_expression Fc^*^=kFc[1+0.001xFc^2^\l^3^/sin(2\q)]^-1/4^
_refine_ls_extinction_method 'SHELXL-2018/3 (Sheldrick 2018)'
_refine_ls_goodness_of_fit_ref 1.026
_refine_ls_hydrogen_treatment constr
_refine_ls_matrix_type full
_refine_ls_number_parameters 897
_refine_ls_number_reflns 17053
_refine_ls_number_restraints 2020
_refine_ls_restrained_S_all 0.983
_refine_ls_R_factor_all 0.0971
_refine_ls_R_factor_gt 0.0707
_refine_ls_shift/su_max 0.002
_refine_ls_shift/su_mean 0.000
_refine_ls_structure_factor_coef Fsqd
_refine_ls_weighting_details 'w=1/[\s^2^(Fo^2^)+(0.1177P)^2^+48.5016P] where P=(Fo^2^+2Fc^2^)/3'
_refine_ls_weighting_scheme calc
_refine_ls_wR_factor_gt 0.1967
_refine_ls_wR_factor_ref 0.2236
_reflns_Friedel_coverage 0.000
_reflns_number_gt 11953
_reflns_number_total 17053
_reflns_threshold_expression 'I > 2\s(I)'
_cod_data_source_file ja0c02806_si_002.cif
_cod_data_source_block eric326_sq
_cod_depositor_comments 'Adding full bibliography for 4134956--4134960.cif.'
_cod_original_cell_volume 24856(2)
_cod_database_code 4134956
_shelx_shelxl_version_number 2018/3
_shelx_space_group_comment
; 
The symmetry employed for this shelxl refinement is uniquely defined 
by the following loop, which should always be used as a source of 
symmetry information in preference to the above space-group names. 
They are only intended as comments. 
;
_shelx_estimated_absorpt_t_min 0.445
_shelx_estimated_absorpt_t_max 0.652

loop_
_space_group_symop_operation_xyz
'x, y, z'
'-y, x-y, z'
'-x+y, -x, z'
'y, x, -z'
'x-y, -y, -z'
'-x, -x+y, -z'
'-x, -y, -z'
'y, -x+y, -z'
'x-y, x, -z'
'-y, -x, z'
'-x+y, y, z'
'x, x-y, z'

loop_
_atom_site_label
_atom_site_type_symbol
_atom_site_fract_x
_atom_site_fract_y
_atom_site_fract_z
_atom_site_U_iso_or_equiv
_atom_site_adp_type
_atom_site_occupancy
_atom_site_site_symmetry_order
_atom_site_calc_flag
_atom_site_refinement_flags_posn
_atom_site_refinement_flags_adp
_atom_site_refinement_flags_occupancy
_atom_site_disorder_assembly
_atom_site_disorder_group
Zr1 Zr 0.40030(2) 0.14737(2) 0.97339(2) 0.05366(15) Uani 1 1 d . . . . .
Zr2 Zr 0.42873(2) 0.21436(2) 1.07105(3) 0.05304(19) Uani 1 2 d S T P . .
Zr3 Zr 0.63143(2) 0.36857(2) 0.65185(2) 0.05091(18) Uani 1 2 d S T P . .
Cu1 Cu 0.17609(5) 0.08804(2) 0.28453(4) 0.0598(3) Uani 1 2 d S TU P D .
Cu2 Cu 0.22658(4) 0.11329(2) 0.20583(4) 0.0567(3) Uani 1 2 d S TU P . .
Cu3 Cu 0.25755(4) 0.000000 0.500000 0.0593(3) Uani 1 2 d S TU P . .
Cu4 Cu 0.34167(4) 0.000000 0.500000 0.0595(3) Uani 1 2 d S TU P . .
O1 O 0.1441(3) 0.07204(16) 0.3521(2) 0.113(3) Uani 1 2 d S T P . .
O2 O 0.1959(4) 0.0114(6) 0.4876(5) 0.096(4) Uani 0.5 1 d . . P . .
O3 O 0.4089(2) 0.000000 0.500000 0.102(3) Uani 1 2 d S T P . .
O5 O 0.46755(16) 0.15191(16) 0.99808(16) 0.0659(10) Uani 1 1 d . U . . .
O6 O 0.48852(15) 0.19820(16) 1.06343(16) 0.0638(10) Uani 1 1 d . U . . .
O7 O 0.44263(15) 0.18586(16) 0.91140(15) 0.0641(10) Uani 1 1 d . U . . .
O8 O 0.58133(15) 0.32584(15) 0.70811(14) 0.0599(10) Uani 1 1 d . U . . .
O9 O 0.43502(17) 0.21751(9) 0.99911(18) 0.0487(11) Uani 1 2 d S T P . .
O10 O 0.38349(14) 0.14283(14) 1.04569(14) 0.0572(9) Uani 1 1 d . . . . .
H10O H 0.360746 0.114901 1.062761 0.069 Uiso 1 1 calc R U . . .
O11 O 0.35650(19) 0.17825(9) 0.95605(17) 0.0507(12) Uani 1 2 d S T P . .
H11 H 0.324471 0.162236 0.943374 0.061 Uiso 1 2 calc R U P . .
O12 O 0.666667 0.333333 0.6780(3) 0.049(2) Uani 1 6 d S T P . .
O13 O 0.60216(18) 0.30108(9) 0.61707(19) 0.0516(12) Uani 1 2 d S T P . .
H13 H 0.580426 0.290213 0.591237 0.062 Uiso 1 2 calc R U P . .
C1 C 0.4967(2) 0.1763(2) 1.0306(3) 0.0657(15) Uani 1 1 d D U . . .
C2A C 0.5452(10) 0.1783(18) 1.0290(15) 0.066(6) Uani 0.25 1 d DG U P A -1
C3A C 0.5810(7) 0.2063(11) 1.0615(10) 0.082(7) Uani 0.25 1 d DG U P A -1
H3A H 0.576046 0.226404 1.082701 0.098 Uiso 0.25 1 calc R U P A -1
C4A C 0.6242(8) 0.2048(10) 1.0629(9) 0.082(7) Uani 0.25 1 d DG U P A -1
C5A C 0.6315(12) 0.1753(19) 1.0318(17) 0.075(8) Uani 0.25 1 d G U P A -1
C6A C 0.5956(10) 0.1473(12) 0.9993(11) 0.087(7) Uani 0.25 1 d G U P A -1
H6A H 0.600621 0.127124 0.978112 0.105 Uiso 0.25 1 calc R U P A -1
C7A C 0.5525(7) 0.1488(9) 0.9979(8) 0.087(7) Uani 0.25 1 d DG U P A -1
C8A C 0.5183(17) 0.1145(18) 0.9586(15) 0.173(19) Uani 0.25 1 d D U P A -1
H8AA H 0.488046 0.115961 0.958022 0.208 Uiso 0.25 1 calc R U P A -1
H8AB H 0.534739 0.125181 0.928342 0.208 Uiso 0.25 1 calc R U P A -1
H8AC H 0.510526 0.080930 0.964706 0.208 Uiso 0.25 1 calc R U P A -1
C9A C 0.6609(13) 0.2384(17) 1.1015(14) 0.135(15) Uani 0.25 1 d D U P A -1
H9AA H 0.690349 0.235527 1.100534 0.202 Uiso 0.25 1 calc R U P A -1
H9AB H 0.669731 0.272329 1.095819 0.202 Uiso 0.25 1 calc R U P A -1
H9AC H 0.645563 0.228170 1.132285 0.202 Uiso 0.25 1 calc R U P A -1
C2B C 0.5456(11) 0.179(2) 1.0304(6) 0.067(6) Uani 0.25 1 d DG U P A -2
C3B C 0.5721(7) 0.1886(10) 1.0715(5) 0.072(6) Uani 0.25 1 d DG U P A -2
C4B C 0.6159(9) 0.1884(14) 1.0718(7) 0.074(6) Uani 0.25 1 d G U P A -2
H4B H 0.633975 0.194756 1.099931 0.089 Uiso 0.25 1 calc R U P A -2
C5B C 0.6333(12) 0.179(2) 1.0309(9) 0.071(7) Uani 0.25 1 d G U P A -2
C6B C 0.6069(8) 0.1697(11) 0.9897(6) 0.073(6) Uani 0.25 1 d DG U P A -2
C7B C 0.5631(8) 0.1698(13) 0.9894(5) 0.072(6) Uani 0.25 1 d DG U P A -2
H7B H 0.544988 0.163472 0.961292 0.086 Uiso 0.25 1 calc R U P A -2
C8B C 0.5598(13) 0.1982(17) 1.1222(9) 0.114(12) Uani 0.25 1 d D U P A -2
H8BA H 0.586261 0.203511 1.143421 0.170 Uiso 0.25 1 calc R U P A -2
H8BB H 0.556155 0.227196 1.121994 0.170 Uiso 0.25 1 calc R U P A -2
H8BC H 0.529264 0.169928 1.132697 0.170 Uiso 0.25 1 calc R U P A -2
C9B C 0.6183(12) 0.1578(15) 0.9396(9) 0.094(9) Uani 0.25 1 d D U P A -2
H9BA H 0.649260 0.157772 0.940170 0.141 Uiso 0.25 1 calc R U P A -2
H9BB H 0.592043 0.125601 0.929772 0.141 Uiso 0.25 1 calc R U P A -2
H9BC H 0.620730 0.182558 0.917498 0.141 Uiso 0.25 1 calc R U P A -2
C10 C 0.4552(3) 0.22760(16) 0.8950(3) 0.063(2) Uani 1 2 d S TU P . .
C11A C 0.4819(12) 0.2435(14) 0.8511(12) 0.057(6) Uani 0.25 1 d G U P B -1
C12A C 0.5090(14) 0.2918(12) 0.8366(14) 0.073(8) Uani 0.25 1 d G U P B -1
C13A C 0.5377(14) 0.3035(11) 0.7967(15) 0.078(8) Uani 0.25 1 d G U P B -1
H13A H 0.556156 0.336483 0.786788 0.093 Uiso 0.25 1 calc R U P B -1
C14A C 0.5393(13) 0.2669(14) 0.7713(12) 0.062(6) Uani 0.25 1 d G U P B -1
C15A C 0.5122(11) 0.2186(13) 0.7858(12) 0.073(7) Uani 0.25 1 d G U P B -1
C16A C 0.4835(11) 0.2069(11) 0.8257(12) 0.077(8) Uani 0.25 1 d G U P B -1
H16A H 0.465038 0.173934 0.835576 0.092 Uiso 0.25 1 calc R U P B -1
C17A C 0.5071(16) 0.3348(12) 0.8599(14) 0.120(14) Uani 0.25 1 d . U P B -1
H17A H 0.486068 0.322991 0.887585 0.144 Uiso 0.25 1 calc R U P B -1
H17B H 0.540043 0.359732 0.869217 0.144 Uiso 0.25 1 calc R U P B -1
H17C H 0.493855 0.348819 0.837813 0.144 Uiso 0.25 1 calc R U P B -1
C18A C 0.5109(18) 0.1730(14) 0.7573(16) 0.144(16) Uani 0.25 1 d . U P B -1
H18A H 0.532372 0.185507 0.730000 0.216 Uiso 0.25 1 calc R U P B -1
H18B H 0.522105 0.155785 0.777808 0.216 Uiso 0.25 1 calc R U P B -1
H18C H 0.477476 0.150421 0.747045 0.216 Uiso 0.25 1 calc R U P B -1
C11B C 0.4908(12) 0.2393(13) 0.8520(11) 0.053(5) Uani 0.25 1 d G U P B -2
C12B C 0.5128(14) 0.2885(12) 0.8404(13) 0.068(6) Uani 0.25 1 d G U P B -2
H12B H 0.509354 0.310488 0.860452 0.081 Uiso 0.25 1 calc R U P B -2
C13B C 0.5398(14) 0.3054(11) 0.7996(15) 0.071(7) Uani 0.25 1 d G U P B -2
C14B C 0.5449(14) 0.2732(14) 0.7703(12) 0.063(6) Uani 0.25 1 d G U P B -2
C15B C 0.5229(13) 0.2241(13) 0.7818(11) 0.069(7) Uani 0.25 1 d G U P B -2
H15B H 0.526381 0.202078 0.761798 0.082 Uiso 0.25 1 calc R U P B -2
C16B C 0.4959(11) 0.2071(11) 0.8227(11) 0.067(6) Uani 0.25 1 d G U P B -2
C17B C 0.5600(14) 0.3591(10) 0.7878(11) 0.101(11) Uani 0.25 1 d . U P B -2
H17D H 0.552362 0.374971 0.813139 0.121 Uiso 0.25 1 calc R U P B -2
H17E H 0.595474 0.375077 0.783862 0.121 Uiso 0.25 1 calc R U P B -2
H17F H 0.545176 0.361814 0.758724 0.121 Uiso 0.25 1 calc R U P B -2
C18B C 0.4681(15) 0.1504(12) 0.8353(15) 0.124(14) Uani 0.25 1 d . U P B -2
H18D H 0.451085 0.145199 0.865158 0.149 Uiso 0.25 1 calc R U P B -2
H18E H 0.444394 0.131985 0.810752 0.149 Uiso 0.25 1 calc R U P B -2
H18F H 0.491802 0.139147 0.837750 0.149 Uiso 0.25 1 calc R U P B -2
C19 C 0.5705(3) 0.28526(15) 0.7257(3) 0.0592(18) Uani 1 2 d S TU P . .
C20 C 0.3809(5) 0.0600(3) 0.9721(5) 0.131(4) Uani 1 1 d . U . . .
H20 H 0.399479 0.051642 0.992232 0.157 Uiso 1 1 calc R U . . .
C21 C 0.3938(4) 0.0764(4) 0.9285(5) 0.125(3) Uani 1 1 d . U . . .
H21 H 0.422378 0.081508 0.912716 0.150 Uiso 1 1 calc R U . . .
C22 C 0.3569(4) 0.0849(3) 0.9100(3) 0.105(3) Uani 1 1 d . U . . .
H22 H 0.355091 0.096552 0.879879 0.126 Uiso 1 1 calc R U . . .
C23 C 0.3246(3) 0.0722(3) 0.9462(4) 0.091(2) Uani 1 1 d . U . . .
H23 H 0.295357 0.073608 0.945590 0.109 Uiso 1 1 calc R U . . .
C24 C 0.3407(4) 0.0571(3) 0.9832(4) 0.115(3) Uani 1 1 d . U . . .
H24 H 0.324550 0.046213 1.012333 0.138 Uiso 1 1 calc R U . . .
C25 C 0.3831(3) 0.2128(3) 1.1452(2) 0.081(2) Uani 1 1 d . U . . .
H25 H 0.355062 0.216208 1.142202 0.098 Uiso 1 1 calc R U . . .
C26 C 0.4305(3) 0.2507(3) 1.1501(3) 0.084(2) Uani 1 1 d . U . . .
H26 H 0.440397 0.284414 1.151232 0.101 Uiso 1 1 calc R U . . .
C27 C 0.4616(4) 0.23082(19) 1.1534(3) 0.081(3) Uani 1 2 d S TU P . .
H27 H 0.496105 0.248053 1.156923 0.097 Uiso 1 2 calc R U P . .
C28 C 0.5857(2) 0.4143(2) 0.6590(5) 0.109(4) Uani 1 2 d S TU P . .
H28 H 0.578792 0.421208 0.689348 0.131 Uiso 1 2 calc R U P . .
C29 C 0.5565(3) 0.3738(4) 0.6344(4) 0.104(3) Uani 1 1 d . U . . .
H29 H 0.526550 0.346963 0.644767 0.125 Uiso 1 1 calc R U . . .
C30 C 0.5781(3) 0.3782(3) 0.5912(3) 0.092(2) Uani 1 1 d . U . . .
H30 H 0.565232 0.355521 0.566222 0.111 Uiso 1 1 calc R U . . .
O1_1 O 0.22412(18) 0.06877(18) 0.29986(15) 0.0717(12) Uani 1 1 d . U . . .
O2_1 O 0.26816(17) 0.09092(17) 0.23364(14) 0.0669(11) Uani 1 1 d . U . . .
O3_1 O 0.27422(18) 0.01483(17) 0.43417(15) 0.0698(11) Uani 1 1 d . U . . .
O4_1 O 0.34352(18) 0.00989(17) 0.43321(15) 0.0712(12) Uani 1 1 d . U . . .
C1_1 C 0.2601(3) 0.0749(2) 0.2748(2) 0.0642(15) Uani 1 1 d . U . . .
C2_1 C 0.2874(2) 0.0445(2) 0.3420(2) 0.0634(14) Uani 1 1 d . U . . .
H2_1 H 0.259754 0.040548 0.358773 0.076 Uiso 1 1 calc R U . . .
C3_1 C 0.2945(3) 0.0612(3) 0.2956(2) 0.0695(16) Uani 1 1 d . U . . .
C4_1 C 0.3360(3) 0.0672(4) 0.2720(3) 0.094(2) Uani 1 1 d . U . . .
H4_1 H 0.341940 0.078856 0.240800 0.113 Uiso 1 1 calc R U . . .
C5_1 C 0.3681(4) 0.0562(4) 0.2938(3) 0.117(3) Uani 1 1 d D U . . .
C6_1 C 0.3604(4) 0.0383(4) 0.3392(3) 0.100(3) Uani 1 1 d . U . . .
H6_1 H 0.381958 0.029259 0.353265 0.120 Uiso 1 1 calc R U . . .
C7_1 C 0.3200(3) 0.0339(3) 0.3636(2) 0.0713(16) Uani 1 1 d . U . . .
C8_1 C 0.3121(3) 0.0184(3) 0.4139(2) 0.0686(15) Uani 1 1 d . U . . .
S1_1 S 0.4308(3) 0.0795(3) 0.2722(2) 0.134(2) Uani 0.437(5) 1 d D U P C 1
O5_1 O 0.4281(5) 0.0927(6) 0.2256(3) 0.177(4) Uani 0.437(5) 1 d D U P C 1
O6_1 O 0.4590(4) 0.1189(4) 0.3026(4) 0.200(5) Uani 0.437(5) 1 d D U P C 1
O7_1 O 0.4375(5) 0.0388(5) 0.2773(6) 0.198(9) Uani 0.437(5) 1 d D U P C 1
S1_2 S 0.11163(6) -0.11163(6) 0.08336(10) 0.0852(8) Uani 1 2 d S TU P . .
O1_2 O 0.13398(16) 0.02330(16) 0.25699(15) 0.0676(11) Uani 1 1 d . U . . .
O2_2 O 0.17855(18) 0.04495(18) 0.19058(15) 0.0742(12) Uani 1 1 d . U . . .
O5_2 O 0.1431(2) -0.0676(2) 0.0594(2) 0.1053(19) Uani 1 1 d . U . . .
O6_2 O 0.13739(14) -0.13739(14) 0.0996(3) 0.095(2) Uani 1 2 d S TU P . .
C1_2 C 0.1438(2) 0.0154(3) 0.2162(2) 0.0667(15) Uani 1 1 d . U . . .
C2_2 C 0.06646(19) -0.06646(19) 0.2169(3) 0.068(2) Uani 1 2 d S TU P . .
H2_2 H 0.058007 -0.058004 0.245873 0.082 Uiso 1 2 calc R U P . .
C3_2 C 0.1108(2) -0.0346(2) 0.1957(2) 0.0664(15) Uani 1 1 d . U . . .
C4_2 C 0.1243(3) -0.0487(3) 0.1549(2) 0.0745(17) Uani 1 1 d . U . . .
H4_2 H 0.154543 -0.027140 0.140369 0.089 Uiso 1 1 calc R U . . .
C5_2 C 0.09383(19) -0.09383(19) 0.1358(3) 0.073(2) Uani 1 2 d S TU P . .
S1_3 S 0.50963(10) 0.25481(5) 0.51501(12) 0.0857(8) Uani 1 2 d S TU P . .
O1_3 O 0.29600(16) 0.07007(15) 0.51306(15) 0.0645(10) Uani 1 1 d . U . . .
O2_3 O 0.36757(16) 0.07131(16) 0.50755(16) 0.0690(11) Uani 1 1 d . U . . .
O5_3 O 0.5247(2) 0.2235(2) 0.4932(2) 0.1059(19) Uani 1 1 d . U . . .
O6_3 O 0.5202(3) 0.26009(14) 0.5656(3) 0.097(2) Uani 1 2 d S TU P . .
C1_3 C 0.3421(2) 0.0918(2) 0.5110(2) 0.0622(14) Uani 1 1 d . U . . .
C2_3 C 0.3434(3) 0.17171(17) 0.5149(3) 0.0607(19) Uani 1 2 d S TU P . .
H2_3 H 0.308783 0.154393 0.515788 0.073 Uiso 1 2 calc R U P . .
C3_3 C 0.3691(2) 0.1465(2) 0.5142(2) 0.0600(13) Uani 1 1 d . U . . .
C4_3 C 0.4189(2) 0.1720(2) 0.5142(2) 0.0624(14) Uani 1 1 d . U . . .
H4_3 H 0.436320 0.154754 0.514254 0.075 Uiso 1 1 calc R U . . .
C5_3 C 0.4446(3) 0.22228(17) 0.5142(3) 0.063(2) Uani 1 2 d S TU P . .
S1_4 S 0.4094(3) 0.0490(3) 0.25510(19) 0.134(2) Uani 0.563(5) 1 d D U P C 2
O5_4 O 0.4258(5) 0.0894(4) 0.2249(4) 0.177(4) Uani 0.563(5) 1 d D U P C 2
O6_4 O 0.4438(5) 0.0523(6) 0.2885(5) 0.200(5) Uani 0.563(5) 1 d D U P C 2
O7_4 O 0.3816(5) 0.0029(4) 0.2338(5) 0.220(8) Uani 0.563(5) 1 d D U P C 2
O1_5 O 0.2561(3) 0.1351(7) 0.1381(2) 0.062(4) Uani 0.5 1 d . U P D -1
N1_5 N 0.2510(6) 0.1697(6) 0.0695(4) 0.096(4) Uani 0.5 1 d . U P D -1
C1_5 C 0.2473(6) 0.1641(6) 0.1177(5) 0.085(4) Uani 0.5 1 d . U P D -1
H1_5 H 0.237620 0.183250 0.135518 0.101 Uiso 0.5 1 calc R U P D -1
C2_5 C 0.2674(6) 0.1443(6) 0.0414(4) 0.085(5) Uani 0.5 1 d . U P D -1
H2A_5 H 0.267451 0.153113 0.008633 0.101 Uiso 0.5 1 calc R U P D -1
H2B_5 H 0.300584 0.152973 0.050757 0.101 Uiso 0.5 1 calc R U P D -1
H2C_5 H 0.245652 0.109097 0.045329 0.101 Uiso 0.5 1 calc R U P D -1
C3_5 C 0.2375(12) 0.2011(11) 0.0457(7) 0.174(11) Uani 0.5 1 d . U P D -1
H3A_5 H 0.242733 0.200158 0.012042 0.209 Uiso 0.5 1 calc R U P D -1
H3B_5 H 0.203056 0.190096 0.051568 0.209 Uiso 0.5 1 calc R U P D -1
H3C_5 H 0.257642 0.234630 0.057050 0.209 Uiso 0.5 1 calc R U P D -1
O1_6 O 0.3566(4) 0.0631(2) 0.0975(3) 0.068(2) Uani 0.5 1 d . U P E -1
N1_6 N 0.2916(6) 0.0206(4) 0.1416(5) 0.092(3) Uani 0.5 1 d . U P E -1
C1_6 C 0.3374(5) 0.0373(4) 0.1277(4) 0.065(3) Uani 0.5 1 d . U P E -1
H1_6 H 0.355962 0.026523 0.144823 0.078 Uiso 0.5 1 calc R U P E -1
C2_6 C 0.2604(7) 0.0361(7) 0.1069(7) 0.111(5) Uani 0.5 1 d . U P E -1
H2A_6 H 0.282396 0.060020 0.084086 0.166 Uiso 0.5 1 calc R U P E -1
H2B_6 H 0.235443 0.007067 0.090554 0.166 Uiso 0.5 1 calc R U P E -1
H2C_6 H 0.244558 0.050361 0.125377 0.166 Uiso 0.5 1 calc R U P E -1
C3_6 C 0.2613(6) -0.0119(5) 0.1725(5) 0.083(4) Uani 0.5 1 d . U P E -1
H3A_6 H 0.229869 -0.012958 0.171533 0.099 Uiso 0.5 1 calc R U P E -1
H3B_6 H 0.256545 -0.044177 0.164771 0.099 Uiso 0.5 1 calc R U P E -1
H3C_6 H 0.275347 -0.002502 0.203825 0.099 Uiso 0.5 1 calc R U P E -1

loop_
_atom_site_aniso_label
_atom_site_aniso_U_11
_atom_site_aniso_U_22
_atom_site_aniso_U_33
_atom_site_aniso_U_23
_atom_site_aniso_U_13
_atom_site_aniso_U_12
Zr1 0.0459(3) 0.0441(3) 0.0685(3) -0.0011(2) 0.0002(2) 0.0206(2)
Zr2 0.0405(3) 0.0495(3) 0.0661(4) -0.00087(15) -0.0017(3) 0.02023(16)
Zr3 0.0503(3) 0.0503(3) 0.0549(4) -0.00016(14) 0.00016(14) 0.0273(3)
Cu1 0.0602(7) 0.0729(6) 0.0421(6) 0.0014(3) 0.0027(5) 0.0301(4)
Cu2 0.0576(7) 0.0683(6) 0.0406(6) 0.0009(2) 0.0018(5) 0.0288(3)
Cu3 0.0571(5) 0.0595(7) 0.0621(7) 0.0012(6) 0.0006(3) 0.0297(4)
Cu4 0.0591(5) 0.0627(7) 0.0579(7) 0.0005(6) 0.0002(3) 0.0313(4)
O1 0.105(6) 0.164(7) 0.050(4) 0.0068(19) 0.014(4) 0.052(3)
O2 0.079(7) 0.117(13) 0.108(12) -0.004(8) -0.006(6) 0.061(8)
O3 0.083(3) 0.137(7) 0.103(6) 0.005(5) 0.002(3) 0.069(4)
O5 0.057(2) 0.062(2) 0.087(3) -0.004(2) -0.004(2) 0.036(2)
O6 0.050(2) 0.068(3) 0.080(3) 0.001(2) -0.002(2) 0.035(2)
O7 0.059(2) 0.066(2) 0.070(3) 0.004(2) 0.012(2) 0.033(2)
O8 0.057(2) 0.065(2) 0.059(2) 0.0026(19) 0.0038(18) 0.032(2)
O9 0.039(2) 0.0441(19) 0.061(3) 0.0009(11) 0.002(2) 0.0197(12)
O10 0.048(2) 0.048(2) 0.067(2) 0.0044(17) -0.0001(18) 0.0174(17)
O11 0.045(3) 0.054(2) 0.050(3) -0.0010(11) -0.002(2) 0.0226(13)
O12 0.048(3) 0.048(3) 0.051(5) 0.000 0.000 0.0241(14)
O13 0.044(3) 0.047(2) 0.062(3) -0.0026(12) -0.005(2) 0.0220(14)
C1 0.051(3) 0.065(4) 0.088(4) 0.009(3) 0.001(3) 0.035(3)
C2A 0.060(9) 0.067(13) 0.086(12) 0.006(11) -0.001(9) 0.043(10)
C3A 0.065(12) 0.080(14) 0.108(13) -0.017(11) -0.007(11) 0.041(12)
C4A 0.070(12) 0.078(14) 0.110(14) -0.016(12) -0.014(12) 0.045(13)
C5A 0.068(13) 0.078(14) 0.093(14) -0.001(12) -0.005(11) 0.046(12)
C6A 0.077(13) 0.093(15) 0.106(13) -0.031(12) -0.009(12) 0.053(13)
C7A 0.071(12) 0.092(14) 0.106(13) -0.031(12) -0.014(12) 0.047(13)
C8A 0.12(3) 0.20(4) 0.17(3) -0.10(3) -0.07(2) 0.07(3)
C9A 0.08(2) 0.19(3) 0.15(3) -0.08(2) -0.034(19) 0.08(2)
C2B 0.061(10) 0.067(13) 0.088(10) 0.009(11) 0.000(8) 0.044(10)
C3B 0.062(13) 0.078(14) 0.092(10) -0.004(12) -0.004(10) 0.047(13)
C4B 0.062(13) 0.083(15) 0.094(10) -0.002(12) -0.005(11) 0.048(13)
C5B 0.061(14) 0.077(16) 0.091(11) 0.005(13) -0.001(10) 0.046(13)
C6B 0.068(13) 0.082(14) 0.090(10) 0.003(12) -0.002(11) 0.052(13)
C7B 0.071(13) 0.082(14) 0.086(10) 0.005(11) -0.004(10) 0.056(13)
C8B 0.08(2) 0.19(3) 0.105(14) -0.05(2) -0.017(15) 0.09(2)
C9B 0.074(17) 0.15(3) 0.097(13) -0.014(17) -0.010(14) 0.084(19)
C10 0.049(4) 0.067(4) 0.067(5) 0.0062(18) 0.012(4) 0.025(2)
C11A 0.042(11) 0.059(9) 0.072(8) 0.011(8) 0.019(8) 0.027(10)
C12A 0.079(14) 0.057(9) 0.070(12) 0.008(9) 0.024(11) 0.024(10)
C13A 0.079(14) 0.054(9) 0.071(12) 0.005(10) 0.027(11) 0.012(11)
C14A 0.051(10) 0.062(10) 0.061(8) 0.000(8) 0.004(7) 0.020(10)
C15A 0.064(15) 0.063(9) 0.084(12) 0.000(9) 0.030(10) 0.026(10)
C16A 0.064(15) 0.058(9) 0.088(12) 0.001(9) 0.031(11) 0.014(10)
C17A 0.15(3) 0.063(14) 0.14(3) 0.017(17) 0.07(2) 0.05(2)
C18A 0.20(4) 0.077(16) 0.16(3) 0.021(18) 0.09(3) 0.08(2)
C11B 0.041(12) 0.058(9) 0.062(8) 0.012(7) 0.008(7) 0.026(9)
C12B 0.074(13) 0.058(9) 0.065(11) 0.011(8) 0.026(10) 0.029(9)
C13B 0.080(14) 0.049(8) 0.061(11) 0.007(8) 0.025(10) 0.016(10)
C14B 0.060(12) 0.058(10) 0.066(8) 0.002(8) 0.010(8) 0.026(11)
C15B 0.065(15) 0.059(9) 0.070(11) -0.004(8) 0.012(10) 0.022(11)
C16B 0.064(15) 0.066(9) 0.072(11) 0.008(8) 0.013(10) 0.033(10)
C17B 0.15(3) 0.047(11) 0.081(18) 0.011(11) 0.055(19) 0.031(15)
C18B 0.14(3) 0.057(11) 0.15(3) -0.002(15) 0.08(2) 0.028(17)
C19 0.046(4) 0.064(3) 0.062(4) 0.0023(17) 0.005(3) 0.023(2)
C20 0.150(8) 0.054(5) 0.184(9) -0.022(5) -0.047(7) 0.048(6)
C21 0.087(6) 0.079(6) 0.193(9) -0.050(6) 0.023(6) 0.030(5)
C22 0.134(7) 0.060(4) 0.087(5) -0.023(4) -0.008(4) 0.023(5)
C23 0.065(4) 0.054(4) 0.135(6) -0.019(4) -0.015(4) 0.015(3)
C24 0.137(7) 0.054(4) 0.106(6) -0.003(4) -0.004(5) 0.012(5)
C25 0.070(4) 0.110(5) 0.069(4) 0.003(4) 0.002(3) 0.048(4)
C26 0.093(5) 0.080(5) 0.075(4) -0.011(4) -0.002(4) 0.041(4)
C27 0.058(5) 0.102(6) 0.069(6) -0.003(2) -0.005(5) 0.029(3)
C28 0.154(8) 0.154(8) 0.089(7) 0.003(3) -0.003(3) 0.128(9)
C29 0.063(4) 0.117(7) 0.143(7) 0.049(5) 0.011(4) 0.053(5)
C30 0.114(6) 0.082(5) 0.102(5) -0.010(4) -0.038(4) 0.065(5)
O1_1 0.078(3) 0.089(3) 0.054(2) 0.006(2) 0.000(2) 0.046(3)
O2_1 0.079(3) 0.075(3) 0.054(2) 0.005(2) 0.001(2) 0.044(2)
O3_1 0.081(3) 0.077(3) 0.061(2) 0.003(2) -0.007(2) 0.046(3)
O4_1 0.090(3) 0.077(3) 0.058(2) 0.002(2) -0.004(2) 0.050(3)
C1_1 0.077(4) 0.062(4) 0.053(3) 0.004(3) 0.000(3) 0.035(3)
C2_1 0.069(4) 0.063(4) 0.060(3) -0.004(3) -0.008(3) 0.034(3)
C3_1 0.087(4) 0.077(4) 0.055(3) -0.001(3) -0.006(3) 0.049(4)
C4_1 0.117(6) 0.130(7) 0.066(4) 0.027(4) 0.020(4) 0.086(6)
C5_1 0.154(7) 0.180(8) 0.084(5) 0.042(5) 0.034(5) 0.134(7)
C6_1 0.126(7) 0.138(7) 0.083(5) 0.030(5) 0.020(5) 0.102(6)
C7_1 0.087(4) 0.077(4) 0.060(3) 0.005(3) -0.002(3) 0.049(4)
C8_1 0.082(4) 0.066(4) 0.064(3) 0.000(3) 0.000(3) 0.042(3)
S1_1 0.182(6) 0.228(7) 0.079(3) 0.024(3) 0.030(3) 0.167(6)
O5_1 0.194(8) 0.282(10) 0.137(6) 0.105(6) 0.084(5) 0.180(8)
O6_1 0.188(10) 0.330(15) 0.154(9) 0.083(10) 0.077(8) 0.183(11)
O7_1 0.211(18) 0.332(18) 0.19(2) 0.099(15) 0.050(15) 0.240(16)
S1_2 0.0917(14) 0.0917(14) 0.0797(17) -0.0119(7) 0.0119(7) 0.0516(16)
O1_2 0.068(3) 0.072(3) 0.055(2) 0.002(2) 0.007(2) 0.030(2)
O2_2 0.071(3) 0.077(3) 0.055(2) -0.007(2) 0.007(2) 0.023(2)
O5_2 0.130(5) 0.102(4) 0.084(4) -0.005(3) 0.025(3) 0.058(4)
O6_2 0.105(4) 0.105(4) 0.096(5) -0.015(2) 0.015(2) 0.068(5)
C1_2 0.061(3) 0.072(4) 0.059(3) -0.004(3) 0.001(3) 0.027(3)
C2_2 0.067(3) 0.067(3) 0.061(5) 0.000(2) 0.000(2) 0.028(4)
C3_2 0.067(4) 0.065(4) 0.062(3) -0.003(3) 0.004(3) 0.030(3)
C4_2 0.070(4) 0.079(4) 0.073(4) -0.003(3) 0.003(3) 0.036(3)
C5_2 0.077(4) 0.077(4) 0.070(5) -0.008(2) 0.008(2) 0.042(5)
S1_3 0.0604(14) 0.0819(14) 0.108(2) -0.0077(7) -0.0154(14) 0.0302(7)
O1_3 0.063(2) 0.058(2) 0.072(3) 0.002(2) 0.000(2) 0.030(2)
O2_3 0.064(3) 0.062(3) 0.083(3) -0.007(2) -0.002(2) 0.033(2)
O5_3 0.068(3) 0.114(5) 0.136(5) -0.032(4) -0.003(3) 0.047(3)
O6_3 0.076(5) 0.093(4) 0.116(6) -0.020(2) -0.040(4) 0.038(2)
C1_3 0.068(3) 0.063(3) 0.056(3) -0.003(3) -0.007(3) 0.033(3)
C2_3 0.063(5) 0.065(3) 0.053(4) -0.0035(19) -0.007(4) 0.031(2)
C3_3 0.065(3) 0.059(3) 0.056(3) 0.000(3) -0.004(3) 0.032(3)
C4_3 0.064(3) 0.071(3) 0.057(3) 0.000(3) -0.007(3) 0.037(3)
C5_3 0.060(5) 0.066(4) 0.061(5) -0.0055(19) -0.011(4) 0.030(2)
S1_4 0.182(6) 0.228(7) 0.079(3) 0.024(3) 0.030(3) 0.167(6)
O5_4 0.194(8) 0.282(10) 0.137(6) 0.105(6) 0.084(5) 0.180(8)
O6_4 0.188(10) 0.330(15) 0.154(9) 0.083(10) 0.077(8) 0.183(11)
O7_4 0.290(19) 0.262(15) 0.214(18) -0.025(13) 0.054(13) 0.217(15)
O1_5 0.064(4) 0.074(10) 0.046(3) 0.003(4) 0.009(3) 0.032(5)
N1_5 0.130(11) 0.119(10) 0.069(6) 0.030(7) 0.036(7) 0.084(9)
C1_5 0.107(10) 0.093(10) 0.065(6) 0.033(7) 0.045(7) 0.059(8)
C2_5 0.101(10) 0.100(13) 0.058(6) 0.019(7) 0.026(6) 0.055(9)
C3_5 0.28(3) 0.25(3) 0.111(14) 0.101(16) 0.101(17) 0.22(2)
O1_6 0.114(7) 0.027(3) 0.042(4) 0.004(3) -0.007(4) 0.019(4)
N1_6 0.112(8) 0.058(6) 0.085(7) -0.027(5) 0.028(6) 0.027(6)
C1_6 0.093(7) 0.045(6) 0.042(5) -0.013(4) -0.013(5) 0.024(5)
C2_6 0.115(12) 0.088(11) 0.137(14) 0.008(10) 0.042(10) 0.057(11)
C3_6 0.090(10) 0.079(9) 0.071(8) -0.021(6) 0.017(7) 0.036(7)

loop_
_atom_type_symbol
_atom_type_description
_atom_type_scat_dispersion_real
_atom_type_scat_dispersion_imag
_atom_type_scat_source
C C 0.0181 0.0091 'International Tables Vol C Tables 4.2.6.8 and 6.1.1.4'
H H 0.0000 0.0000 'International Tables Vol C Tables 4.2.6.8 and 6.1.1.4'
O O 0.0492 0.0322 'International Tables Vol C Tables 4.2.6.8 and 6.1.1.4'
S S 0.3331 0.5567 'International Tables Vol C Tables 4.2.6.8 and 6.1.1.4'
Zr Zr -0.1862 2.2449 'International Tables Vol C Tables 4.2.6.8 and 6.1.1.4'
N N 0.0311 0.0180 'International Tables Vol C Tables 4.2.6.8 and 6.1.1.4'
Cu Cu -1.9646 0.5888 'International Tables Vol C Tables 4.2.6.8 and 6.1.1.4'

loop_
_geom_angle_atom_site_label_1
_geom_angle_atom_site_label_2
_geom_angle_atom_site_label_3
_geom_angle
_geom_angle_site_symmetry_1
_geom_angle_site_symmetry_3
_geom_angle_publ_flag
O9 Zr1 O11 72.90(16) . . ?
O9 Zr1 O10 72.83(18) . . ?
O11 Zr1 O10 93.47(17) . . ?
O9 Zr1 O5 80.53(16) . . ?
O11 Zr1 O5 152.86(16) . . ?
O10 Zr1 O5 83.75(16) . . ?
O9 Zr1 O7 80.93(18) . . ?
O11 Zr1 O7 84.99(18) . . ?
O10 Zr1 O7 152.92(16) . . ?
O5 Zr1 O7 85.46(17) . . ?
O9 Zr1 C21 155.6(3) . . ?
O11 Zr1 C21 121.0(3) . . ?
O10 Zr1 C21 122.3(4) . . ?
O5 Zr1 C21 82.3(3) . . ?
O7 Zr1 C21 80.5(3) . . ?
O9 Zr1 C23 151.0(2) . . ?
O11 Zr1 C23 80.2(2) . . ?
O10 Zr1 C23 98.7(3) . . ?
O5 Zr1 C23 126.9(2) . . ?
O7 Zr1 C23 107.7(3) . . ?
C21 Zr1 C23 51.6(3) . . ?
O9 Zr1 C20 153.6(3) . . ?
O11 Zr1 C20 130.4(3) . . ?
O10 Zr1 C20 91.4(4) . . ?
O5 Zr1 C20 76.7(3) . . ?
O7 Zr1 C20 110.1(4) . . ?
C21 Zr1 C20 30.9(4) . . ?
C23 Zr1 C20 50.3(4) . . ?
O9 Zr1 C22 152.8(3) . . ?
O11 Zr1 C22 88.1(3) . . ?
O10 Zr1 C22 128.9(3) . . ?
O5 Zr1 C22 114.6(3) . . ?
O7 Zr1 C22 78.1(3) . . ?
C21 Zr1 C22 33.0(3) . . ?
C23 Zr1 C22 31.5(3) . . ?
C20 Zr1 C22 52.5(4) . . ?
O9 Zr1 C24 150.7(3) . . ?
O11 Zr1 C24 104.9(3) . . ?
O10 Zr1 C24 78.2(3) . . ?
O5 Zr1 C24 101.0(3) . . ?
O7 Zr1 C24 128.3(3) . . ?
C21 Zr1 C24 50.5(4) . . ?
C23 Zr1 C24 31.3(3) . . ?
C20 Zr1 C24 29.1(4) . . ?
C22 Zr1 C24 52.4(3) . . ?
O9 Zr1 Zr1 35.78(11) . 12 ?
O11 Zr1 Zr1 37.88(11) . 12 ?
O10 Zr1 Zr1 86.71(11) . 12 ?
O5 Zr1 Zr1 115.00(11) . 12 ?
O7 Zr1 Zr1 75.51(11) . 12 ?
C21 Zr1 Zr1 148.8(4) . 12 ?
C23 Zr1 Zr1 118.1(2) . 12 ?
C20 Zr1 Zr1 167.8(3) . 12 ?
C22 Zr1 Zr1 120.7(3) . 12 ?
C24 Zr1 Zr1 139.1(3) . 12 ?
O9 Zr1 Zr2 35.82(14) . . ?
O11 Zr1 Zr2 86.25(12) . . ?
O10 Zr1 Zr2 37.62(10) . . ?
O5 Zr1 Zr2 75.09(12) . . ?
O7 Zr1 Zr2 115.41(12) . . ?
C21 Zr1 Zr2 150.6(4) . . ?
C23 Zr1 Zr2 133.3(2) . . ?
C20 Zr1 Zr2 123.3(3) . . ?
C22 Zr1 Zr2 164.7(2) . . ?
C24 Zr1 Zr2 115.8(2) . . ?
Zr1 Zr1 Zr2 60.097(11) 12 . ?
O9 Zr2 O10 72.92(14) . . ?
O9 Zr2 O10 72.91(14) . 12 ?
O10 Zr2 O10 94.3(2) . 12 ?
O9 Zr2 O6 80.75(15) . 12 ?
O10 Zr2 O6 152.51(16) . 12 ?
O10 Zr2 O6 85.28(16) 12 12 ?
O9 Zr2 O6 80.75(15) . . ?
O10 Zr2 O6 85.28(16) . . ?
O10 Zr2 O6 152.51(16) 12 . ?
O6 Zr2 O6 82.8(2) 12 . ?
O9 Zr2 C27 154.3(3) . . ?
O10 Zr2 C27 122.07(16) . . ?
O10 Zr2 C27 122.07(16) 12 . ?
O6 Zr2 C27 80.0(2) 12 . ?
O6 Zr2 C27 80.0(2) . . ?
O9 Zr2 C26 153.0(2) . 12 ?
O10 Zr2 C26 89.6(2) . 12 ?
O10 Zr2 C26 130.1(2) 12 12 ?
O6 Zr2 C26 111.6(2) 12 12 ?
O6 Zr2 C26 77.4(2) . 12 ?
C27 Zr2 C26 32.5(2) . 12 ?
O9 Zr2 C26 153.0(2) . . ?
O10 Zr2 C26 130.1(2) . . ?
O10 Zr2 C26 89.7(2) 12 . ?
O6 Zr2 C26 77.4(2) 12 . ?
O6 Zr2 C26 111.6(2) . . ?
C27 Zr2 C26 32.5(2) . . ?
C26 Zr2 C26 52.7(4) 12 . ?
O9 Zr2 C25 150.4(2) . . ?
O10 Zr2 C25 101.0(2) . . ?
O10 Zr2 C25 78.8(2) 12 . ?
O6 Zr2 C25 105.8(2) 12 . ?
O6 Zr2 C25 128.3(2) . . ?
C27 Zr2 C25 53.0(3) . . ?
C26 Zr2 C25 51.8(3) 12 . ?
C26 Zr2 C25 31.5(2) . . ?
O9 Zr2 C25 150.4(2) . 12 ?
O10 Zr2 C25 78.8(2) . 12 ?
O10 Zr2 C25 101.0(2) 12 12 ?
O6 Zr2 C25 128.3(2) 12 12 ?
O6 Zr2 C25 105.8(2) . 12 ?
C27 Zr2 C25 53.0(3) . 12 ?
C26 Zr2 C25 31.5(2) 12 12 ?
C26 Zr2 C25 51.8(3) . 12 ?
C25 Zr2 C25 30.5(4) . 12 ?
O9 Zr2 Zr1 35.63(7) . . ?
O10 Zr2 Zr1 37.90(11) . . ?
O10 Zr2 Zr1 86.65(11) 12 . ?
O6 Zr2 Zr1 114.83(12) 12 . ?
O6 Zr2 Zr1 76.15(12) . . ?
C27 Zr2 Zr1 149.66(4) . . ?
C26 Zr2 Zr1 122.1(2) 12 . ?
C26 Zr2 Zr1 166.9(2) . . ?
C25 Zr2 Zr1 135.37(18) . . ?
C25 Zr2 Zr1 116.68(17) 12 . ?
O9 Zr2 Zr1 35.63(7) . 12 ?
O10 Zr2 Zr1 86.65(11) . 12 ?
O10 Zr2 Zr1 37.90(11) 12 12 ?
O6 Zr2 Zr1 76.15(12) 12 12 ?
O6 Zr2 Zr1 114.83(12) . 12 ?
C27 Zr2 Zr1 149.66(4) . 12 ?
C26 Zr2 Zr1 166.9(2) 12 12 ?
C26 Zr2 Zr1 122.1(2) . 12 ?
C25 Zr2 Zr1 116.69(17) . 12 ?
C25 Zr2 Zr1 135.37(17) 12 12 ?
Zr1 Zr2 Zr1 59.81(2) . 12 ?
O12 Zr3 O13 73.00(19) . 3_665 ?
O12 Zr3 O13 73.00(19) . . ?
O13 Zr3 O13 93.3(3) 3_665 . ?
O12 Zr3 O8 79.6(2) . 10_665 ?
O13 Zr3 O8 84.63(18) 3_665 10_665 ?
O13 Zr3 O8 151.86(16) . 10_665 ?
O12 Zr3 O8 79.6(2) . . ?
O13 Zr3 O8 151.86(16) 3_665 . ?
O13 Zr3 O8 84.63(18) . . ?
O8 Zr3 O8 84.3(2) 10_665 . ?
O12 Zr3 C29 152.7(2) . . ?
O13 Zr3 C29 131.4(2) 3_665 . ?
O13 Zr3 C29 91.2(3) . . ?
O8 Zr3 C29 111.2(3) 10_665 . ?
O8 Zr3 C29 76.8(2) . . ?
O12 Zr3 C29 152.7(2) . 10_665 ?
O13 Zr3 C29 91.2(3) 3_665 10_665 ?
O13 Zr3 C29 131.4(2) . 10_665 ?
O8 Zr3 C29 76.8(2) 10_665 10_665 ?
O8 Zr3 C29 111.2(3) . 10_665 ?
C29 Zr3 C29 52.2(5) . 10_665 ?
O12 Zr3 C28 154.1(4) . . ?
O13 Zr3 C28 122.3(2) 3_665 . ?
O13 Zr3 C28 122.3(2) . . ?
O8 Zr3 C28 81.3(3) 10_665 . ?
O8 Zr3 C28 81.3(3) . . ?
C29 Zr3 C28 31.1(3) . . ?
C29 Zr3 C28 31.1(3) 10_665 . ?
O12 Zr3 C30 151.6(3) . 10_665 ?
O13 Zr3 C30 79.5(2) 3_665 10_665 ?
O13 Zr3 C30 102.2(3) . 10_665 ?
O8 Zr3 C30 104.9(2) 10_665 10_665 ?
O8 Zr3 C30 128.5(2) . 10_665 ?
C29 Zr3 C30 52.4(3) . 10_665 ?
C29 Zr3 C30 31.8(3) 10_665 10_665 ?
C28 Zr3 C30 51.6(3) . 10_665 ?
O12 Zr3 C30 151.6(3) . . ?
O13 Zr3 C30 102.2(3) 3_665 . ?
O13 Zr3 C30 79.5(2) . . ?
O8 Zr3 C30 128.5(2) 10_665 . ?
O8 Zr3 C30 104.9(2) . . ?
C29 Zr3 C30 31.8(3) . . ?
C29 Zr3 C30 52.4(3) 10_665 . ?
C28 Zr3 C30 51.6(3) . . ?
C30 Zr3 C30 31.5(4) 10_665 . ?
O12 Zr3 Zr3 36.17(12) . 3_665 ?
O13 Zr3 Zr3 37.41(11) 3_665 3_665 ?
O13 Zr3 Zr3 86.15(12) . 3_665 ?
O8 Zr3 Zr3 75.19(11) 10_665 3_665 ?
O8 Zr3 Zr3 114.53(11) . 3_665 ?
C29 Zr3 Zr3 168.0(2) . 3_665 ?
C29 Zr3 Zr3 122.6(2) 10_665 3_665 ?
C28 Zr3 Zr3 149.67(5) . 3_665 ?
C30 Zr3 Zr3 116.87(18) 10_665 3_665 ?
C30 Zr3 Zr3 136.3(2) . 3_665 ?
O12 Zr3 Zr3 36.17(12) . 2_655 ?
O13 Zr3 Zr3 86.15(12) 3_665 2_655 ?
O13 Zr3 Zr3 37.41(11) . 2_655 ?
O8 Zr3 Zr3 114.53(11) 10_665 2_655 ?
O8 Zr3 Zr3 75.19(11) . 2_655 ?
C29 Zr3 Zr3 122.6(2) . 2_655 ?
C29 Zr3 Zr3 168.0(2) 10_665 2_655 ?
C28 Zr3 Zr3 149.67(4) . 2_655 ?
C30 Zr3 Zr3 136.3(2) 10_665 2_655 ?
C30 Zr3 Zr3 116.86(18) . 2_655 ?
Zr3 Zr3 Zr3 60.0 3_665 2_655 ?
O1_1 Cu1 O1_1 89.3(3) . 12 ?
O1_1 Cu1 O1_2 168.70(18) . 12 ?
O1_1 Cu1 O1_2 89.6(2) 12 12 ?
O1_1 Cu1 O1_2 89.6(2) . . ?
O1_1 Cu1 O1_2 168.70(19) 12 . ?
O1_2 Cu1 O1_2 89.4(3) 12 . ?
O1_1 Cu1 O1 94.2(2) . . ?
O1_1 Cu1 O1 94.2(2) 12 . ?
O1_2 Cu1 O1 97.1(2) 12 . ?
O1_2 Cu1 O1 97.1(2) . . ?
O1_1 Cu1 Cu2 80.73(13) . . ?
O1_1 Cu1 Cu2 80.72(13) 12 . ?
O1_2 Cu1 Cu2 87.99(13) 12 . ?
O1_2 Cu1 Cu2 87.99(13) . . ?
O1 Cu1 Cu2 172.9(3) . . ?
O2_1 Cu2 O2_1 89.0(3) 12 . ?
O2_1 Cu2 O2_2 168.24(19) 12 . ?
O2_1 Cu2 O2_2 89.0(2) . . ?
O2_1 Cu2 O2_2 89.0(2) 12 12 ?
O2_1 Cu2 O2_2 168.24(18) . 12 ?
O2_2 Cu2 O2_2 90.7(3) . 12 ?
O2_1 Cu2 O1_5 94.5(4) 12 . ?
O2_1 Cu2 O1_5 103.0(4) . . ?
O2_2 Cu2 O1_5 97.3(4) . . ?
O2_2 Cu2 O1_5 88.7(5) 12 . ?
O2_1 Cu2 Cu1 87.56(13) 12 . ?
O2_1 Cu2 Cu1 87.56(13) . . ?
O2_2 Cu2 Cu1 80.78(13) . . ?
O2_2 Cu2 Cu1 80.78(13) 12 . ?
O1_5 Cu2 Cu1 169.3(4) . . ?
O3_1 Cu3 O3_1 162.7(3) . 5_556 ?
O3_1 Cu3 O1_3 88.40(19) . . ?
O3_1 Cu3 O1_3 90.65(19) 5_556 . ?
O3_1 Cu3 O1_3 90.65(19) . 5_556 ?
O3_1 Cu3 O1_3 88.40(19) 5_556 5_556 ?
O1_3 Cu3 O1_3 173.7(3) . 5_556 ?
O3_1 Cu3 O2 87.7(3) . . ?
O3_1 Cu3 O2 109.5(3) 5_556 . ?
O1_3 Cu3 O2 86.8(5) . . ?
O1_3 Cu3 O2 99.4(5) 5_556 . ?
O3_1 Cu3 O2 109.5(3) . 5_556 ?
O3_1 Cu3 O2 87.7(3) 5_556 5_556 ?
O1_3 Cu3 O2 99.4(5) . 5_556 ?
O1_3 Cu3 O2 86.9(5) 5_556 5_556 ?
O2 Cu3 O2 25.0(6) . 5_556 ?
O3_1 Cu3 Cu4 81.37(14) . . ?
O3_1 Cu3 Cu4 81.37(14) 5_556 . ?
O1_3 Cu3 Cu4 86.84(13) . . ?
O1_3 Cu3 Cu4 86.83(13) 5_556 . ?
O2 Cu3 Cu4 167.5(3) . . ?
O2 Cu3 Cu4 167.5(3) 5_556 . ?
O4_1 Cu4 O4_1 174.2(3) 5_556 . ?
O4_1 Cu4 O2_3 87.8(2) 5_556 5_556 ?
O4_1 Cu4 O2_3 91.3(2) . 5_556 ?
O4_1 Cu4 O2_3 91.3(2) 5_556 . ?
O4_1 Cu4 O2_3 87.8(2) . . ?
O2_3 Cu4 O2_3 162.1(3) 5_556 . ?
O4_1 Cu4 O3 92.90(15) 5_556 . ?
O4_1 Cu4 O3 92.90(15) . . ?
O2_3 Cu4 O3 98.93(13) 5_556 . ?
O2_3 Cu4 O3 98.93(13) . . ?
O4_1 Cu4 Cu3 87.10(15) 5_556 . ?
O4_1 Cu4 Cu3 87.10(15) . . ?
O2_3 Cu4 Cu3 81.07(13) 5_556 . ?
O2_3 Cu4 Cu3 81.07(13) . . ?
O3 Cu4 Cu3 180.0 . . ?
O2 O2 Cu3 77.5(3) 5_556 . ?
C1 O5 Zr1 132.0(4) . . ?
C1 O6 Zr2 129.3(4) . . ?
C10 O7 Zr1 131.9(5) . . ?
C19 O8 Zr3 132.0(4) . . ?
Zr1 O9 Zr1 108.4(2) 12 . ?
Zr1 O9 Zr2 108.55(16) 12 . ?
Zr1 O9 Zr2 108.55(16) . . ?
Zr2 O10 Zr1 104.48(16) . . ?
Zr2 O10 H10O 127.8 . . ?
Zr1 O10 H10O 127.8 . . ?
Zr1 O11 Zr1 104.2(2) 12 . ?
Zr1 O11 H11 127.9 12 . ?
Zr1 O11 H11 127.9 . . ?
Zr3 O12 Zr3 107.7(2) 2_655 3_665 ?
Zr3 O12 Zr3 107.7(2) 2_655 . ?
Zr3 O12 Zr3 107.7(2) 3_665 . ?
Zr3 O13 Zr3 105.2(2) 2_655 . ?
Zr3 O13 H13 127.4 2_655 . ?
Zr3 O13 H13 127.4 . . ?
O5 C1 O6 126.4(6) . . ?
O5 C1 C2B 116.7(11) . . ?
O6 C1 C2B 116.9(10) . . ?
O5 C1 C2A 114.9(7) . . ?
O6 C1 C2A 118.8(7) . . ?
C3A C2A C7A 120.0 . . ?
C3A C2A C1 119.8(8) . . ?
C7A C2A C1 120.0(9) . . ?
C4A C3A C2A 120.0 . . ?
C4A C3A H3A 120.0 . . ?
C2A C3A H3A 120.0 . . ?
C3A C4A C5A 120.0 . . ?
C3A C4A C9A 114(2) . . ?
C5A C4A C9A 126(2) . . ?
C6A C5A C4A 120.0 . . ?
C5A C6A C7A 120.0 . . ?
C5A C6A H6A 120.0 . . ?
C7A C6A H6A 120.0 . . ?
C6A C7A C2A 120.0 . . ?
C6A C7A C8A 110(2) . . ?
C2A C7A C8A 130(2) . . ?
C7A C8A H8AA 109.5 . . ?
C7A C8A H8AB 109.5 . . ?
H8AA C8A H8AB 109.5 . . ?
C7A C8A H8AC 109.5 . . ?
H8AA C8A H8AC 109.5 . . ?
H8AB C8A H8AC 109.5 . . ?
C4A C9A H9AA 109.5 . . ?
C4A C9A H9AB 109.5 . . ?
H9AA C9A H9AB 109.5 . . ?
C4A C9A H9AC 109.5 . . ?
H9AA C9A H9AC 109.5 . . ?
H9AB C9A H9AC 109.5 . . ?
C3B C2B C7B 120.0 . . ?
C3B C2B C1 120.1(8) . . ?
C7B C2B C1 119.8(8) . . ?
C2B C3B C4B 120.0 . . ?
C2B C3B C8B 130.1(16) . . ?
C4B C3B C8B 109.9(16) . . ?
C3B C4B C5B 120.0 . . ?
C3B C4B H4B 120.0 . . ?
C5B C4B H4B 120.0 . . ?
C6B C5B C4B 120.0 . . ?
C7B C6B C5B 120.0 . . ?
C7B C6B C9B 110.2(15) . . ?
C5B C6B C9B 129.8(15) . . ?
C6B C7B C2B 120.0 . . ?
C6B C7B H7B 120.0 . . ?
C2B C7B H7B 120.0 . . ?
C3B C8B H8BA 109.5 . . ?
C3B C8B H8BB 109.5 . . ?
H8BA C8B H8BB 109.5 . . ?
C3B C8B H8BC 109.5 . . ?
H8BA C8B H8BC 109.5 . . ?
H8BB C8B H8BC 109.5 . . ?
C6B C9B H9BA 109.5 . . ?
C6B C9B H9BB 109.5 . . ?
H9BA C9B H9BB 109.5 . . ?
C6B C9B H9BC 109.5 . . ?
H9BA C9B H9BC 109.5 . . ?
H9BB C9B H9BC 109.5 . . ?
O7 C10 O7 125.1(8) 12 . ?
O7 C10 C11A 114.1(14) 12 . ?
O7 C10 C11A 120.4(15) . . ?
O7 C10 C11B 124.4(13) 12 . ?
O7 C10 C11B 110.4(12) . . ?
C12A C11A C16A 120.0 . . ?
C12A C11A C10 125(2) . . ?
C16A C11A C10 115(2) . . ?
C13A C12A C11A 120.0 . . ?
C13A C12A C17A 115(3) . . ?
C11A C12A C17A 124(3) . . ?
C12A C13A C14A 120.0 . . ?
C12A C13A H13A 120.0 . . ?
C14A C13A H13A 120.0 . . ?
C15A C14A C13A 120.0 . . ?
C15A C14A C19 126(2) . . ?
C13A C14A C19 114(3) . . ?
C16A C15A C14A 120.0 . . ?
C16A C15A C18A 117(2) . . ?
C14A C15A C18A 123(2) . . ?
C15A C16A C11A 120.0 . . ?
C15A C16A H16A 120.0 . . ?
C11A C16A H16A 120.0 . . ?
C12A C17A H17A 109.5 . . ?
C12A C17A H17B 109.5 . . ?
H17A C17A H17B 109.5 . . ?
C12A C17A H17C 109.5 . . ?
H17A C17A H17C 109.5 . . ?
H17B C17A H17C 109.5 . . ?
C15A C18A H18A 109.5 . . ?
C15A C18A H18B 109.5 . . ?
H18A C18A H18B 109.5 . . ?
C15A C18A H18C 109.5 . . ?
H18A C18A H18C 109.5 . . ?
H18B C18A H18C 109.5 . . ?
C12B C11B C16B 120.0 . . ?
C12B C11B C10 110.3(19) . . ?
C16B C11B C10 129(2) . . ?
C13B C12B C11B 120.0 . . ?
C13B C12B H12B 120.0 . . ?
C11B C12B H12B 120.0 . . ?
C14B C13B C12B 120.0 . . ?
C14B C13B C17B 123(3) . . ?
C12B C13B C17B 117(3) . . ?
C15B C14B C13B 120.0 . . ?
C15B C14B C19 114(2) . . ?
C13B C14B C19 126(2) . . ?
C14B C15B C16B 120.0 . . ?
C14B C15B H15B 120.0 . . ?
C16B C15B H15B 120.0 . . ?
C15B C16B C11B 120.0 . . ?
C15B C16B C18B 121(2) . . ?
C11B C16B C18B 119(2) . . ?
C13B C17B H17D 109.5 . . ?
C13B C17B H17E 109.5 . . ?
H17D C17B H17E 109.5 . . ?
C13B C17B H17F 109.5 . . ?
H17D C17B H17F 109.5 . . ?
H17E C17B H17F 109.5 . . ?
C16B C18B H18D 109.5 . . ?
C16B C18B H18E 109.5 . . ?
H18D C18B H18E 109.5 . . ?
C16B C18B H18F 109.5 . . ?
H18D C18B H18F 109.5 . . ?
H18E C18B H18F 109.5 . . ?
O8 C19 O8 124.7(8) . 12 ?
O8 C19 C14B 116.7(18) . . ?
O8 C19 C14B 118.6(18) 12 . ?
O8 C19 C14A 120.8(17) . . ?
O8 C19 C14A 114.5(17) 12 . ?
C24 C20 C21 111.2(12) . . ?
C24 C20 Zr1 76.2(6) . . ?
C21 C20 Zr1 74.2(6) . . ?
C24 C20 H20 124.4 . . ?
C21 C20 H20 124.4 . . ?
Zr1 C20 H20 116.9 . . ?
C20 C21 C22 107.6(10) . . ?
C20 C21 Zr1 75.0(6) . . ?
C22 C21 Zr1 74.3(5) . . ?
C20 C21 H21 126.2 . . ?
C22 C21 H21 126.2 . . ?
Zr1 C21 H21 116.6 . . ?
C23 C22 C21 102.9(9) . . ?
C23 C22 Zr1 73.7(5) . . ?
C21 C22 Zr1 72.7(5) . . ?
C23 C22 H22 128.6 . . ?
C21 C22 H22 128.6 . . ?
Zr1 C22 H22 117.6 . . ?
C24 C23 C22 109.9(10) . . ?
C24 C23 Zr1 75.2(5) . . ?
C22 C23 Zr1 74.8(5) . . ?
C24 C23 H23 125.1 . . ?
C22 C23 H23 125.1 . . ?
Zr1 C23 H23 116.8 . . ?
C20 C24 C23 108.5(11) . . ?
C20 C24 Zr1 74.7(6) . . ?
C23 C24 Zr1 73.5(5) . . ?
C20 C24 H24 125.7 . . ?
C23 C24 H24 125.7 . . ?
Zr1 C24 H24 117.9 . . ?
C25 C25 C26 109.0(5) 12 . ?
C25 C25 Zr2 74.73(17) 12 . ?
C26 C25 Zr2 73.3(4) . . ?
C25 C25 H25 125.5 12 . ?
C26 C25 H25 125.5 . . ?
Zr2 C25 H25 118.4 . . ?
C25 C26 C27 108.4(8) . . ?
C25 C26 Zr2 75.2(4) . . ?
C27 C26 Zr2 73.6(5) . . ?
C25 C26 H26 125.8 . . ?
C27 C26 H26 125.8 . . ?
Zr2 C26 H26 117.4 . . ?
C26 C27 C26 105.1(10) 12 . ?
C26 C27 Zr2 73.9(5) 12 . ?
C26 C27 Zr2 73.9(5) . . ?
C26 C27 H27 127.4 12 . ?
C26 C27 H27 127.4 . . ?
Zr2 C27 H27 117.1 . . ?
C29 C28 C29 110.3(13) 10_665 . ?
C29 C28 Zr3 74.3(6) 10_665 . ?
C29 C28 Zr3 74.3(6) . . ?
C29 C28 H28 124.9 10_665 . ?
C29 C28 H28 124.9 . . ?
Zr3 C28 H28 118.3 . . ?
C28 C29 C30 107.5(9) . . ?
C28 C29 Zr3 74.7(6) . . ?
C30 C29 Zr3 75.6(5) . . ?
C28 C29 H29 126.2 . . ?
C30 C29 H29 126.2 . . ?
Zr3 C29 H29 115.7 . . ?
C30 C30 C29 107.3(6) 10_665 . ?
C30 C30 Zr3 74.25(19) 10_665 . ?
C29 C30 Zr3 72.6(4) . . ?
C30 C30 H30 126.3 10_665 . ?
C29 C30 H30 126.3 . . ?
Zr3 C30 H30 118.8 . . ?
C1_1 O1_1 Cu1 127.0(4) . . ?
C1_1 O2_1 Cu2 119.5(4) . . ?
C8_1 O3_1 Cu3 125.9(4) . . ?
C8_1 O4_1 Cu4 119.9(4) . . ?
O2_1 C1_1 O1_1 125.0(6) . . ?
O2_1 C1_1 C3_1 117.6(6) . . ?
O1_1 C1_1 C3_1 117.4(6) . . ?
C7_1 C2_1 C3_1 121.1(7) . . ?
C7_1 C2_1 H2_1 119.5 . . ?
C3_1 C2_1 H2_1 119.5 . . ?
C4_1 C3_1 C2_1 117.9(6) . . ?
C4_1 C3_1 C1_1 122.8(6) . . ?
C2_1 C3_1 C1_1 119.1(6) . . ?
C5_1 C4_1 C3_1 120.6(7) . . ?
C5_1 C4_1 H4_1 119.7 . . ?
C3_1 C4_1 H4_1 119.7 . . ?
C4_1 C5_1 C6_1 121.7(8) . . ?
C4_1 C5_1 S1_4 115.2(6) . . ?
C6_1 C5_1 S1_4 120.7(7) . . ?
C4_1 C5_1 S1_1 122.0(7) . . ?
C6_1 C5_1 S1_1 114.2(7) . . ?
C5_1 C6_1 C7_1 118.1(7) . . ?
C5_1 C6_1 H6_1 121.0 . . ?
C7_1 C6_1 H6_1 121.0 . . ?
C2_1 C7_1 C6_1 120.6(6) . . ?
C2_1 C7_1 C8_1 119.2(7) . . ?
C6_1 C7_1 C8_1 120.3(7) . . ?
O4_1 C8_1 O3_1 125.0(6) . . ?
O4_1 C8_1 C7_1 117.7(6) . . ?
O3_1 C8_1 C7_1 117.3(6) . . ?
O5_1 S1_1 O6_1 115.3(3) . . ?
O5_1 S1_1 O7_1 115.2(3) . . ?
O6_1 S1_1 O7_1 115.1(3) . . ?
O5_1 S1_1 C5_1 102.9(4) . . ?
O6_1 S1_1 C5_1 103.0(4) . . ?
O7_1 S1_1 C5_1 102.8(4) . . ?
O5_2 S1_2 O5_2 114.6(6) . 10 ?
O5_2 S1_2 O6_2 112.4(3) . . ?
O5_2 S1_2 O6_2 112.4(3) 10 . ?
O5_2 S1_2 C5_2 105.9(3) . . ?
O5_2 S1_2 C5_2 105.9(3) 10 . ?
O6_2 S1_2 C5_2 104.8(5) . . ?
C1_2 O1_2 Cu1 118.1(4) . . ?
C1_2 O2_2 Cu2 126.3(4) . . ?
O2_2 C1_2 O1_2 126.8(6) . . ?
O2_2 C1_2 C3_2 116.2(6) . . ?
O1_2 C1_2 C3_2 117.0(6) . . ?
C3_2 C2_2 C3_2 120.0(9) 10 . ?
C3_2 C2_2 H2_2 120.0 10 . ?
C3_2 C2_2 H2_2 120.0 . . ?
C2_2 C3_2 C4_2 119.6(7) . . ?
C2_2 C3_2 C1_2 120.6(6) . . ?
C4_2 C3_2 C1_2 119.8(6) . . ?
C5_2 C4_2 C3_2 120.0(7) . . ?
C5_2 C4_2 H4_2 120.0 . . ?
C3_2 C4_2 H4_2 120.0 . . ?
C4_2 C5_2 C4_2 120.7(9) . 10 ?
C4_2 C5_2 S1_2 119.6(5) . . ?
C4_2 C5_2 S1_2 119.6(5) 10 . ?
O5_3 S1_3 O5_3 117.4(6) 12 . ?
O5_3 S1_3 O6_3 111.7(3) 12 . ?
O5_3 S1_3 O6_3 111.7(3) . . ?
O5_3 S1_3 C5_3 106.3(3) 12 . ?
O5_3 S1_3 C5_3 106.3(3) . . ?
O6_3 S1_3 C5_3 102.0(5) . . ?
C1_3 O1_3 Cu3 120.1(4) . . ?
C1_3 O2_3 Cu4 125.6(4) . . ?
O1_3 C1_3 O2_3 125.6(6) . . ?
O1_3 C1_3 C3_3 117.5(6) . . ?
O2_3 C1_3 C3_3 116.9(6) . . ?
C3_3 C2_3 C3_3 119.4(9) 12 . ?
C3_3 C2_3 H2_3 120.3 12 . ?
C3_3 C2_3 H2_3 120.3 . . ?
C4_3 C3_3 C2_3 119.4(6) . . ?
C4_3 C3_3 C1_3 120.4(6) . . ?
C2_3 C3_3 C1_3 120.1(6) . . ?
C3_3 C4_3 C5_3 121.5(7) . . ?
C3_3 C4_3 H4_3 119.3 . . ?
C5_3 C4_3 H4_3 119.3 . . ?
C4_3 C5_3 C4_3 118.7(9) 12 . ?
C4_3 C5_3 S1_3 120.6(4) 12 . ?
C4_3 C5_3 S1_3 120.6(4) . . ?
O7_4 S1_4 O5_4 115.4(3) . . ?
O7_4 S1_4 O6_4 115.4(3) . . ?
O5_4 S1_4 O6_4 115.4(3) . . ?
O7_4 S1_4 C5_1 106.1(8) . . ?
O5_4 S1_4 C5_1 102.7(8) . . ?
O6_4 S1_4 C5_1 98.9(8) . . ?
C1_5 O1_5 Cu2 116.6(10) . . ?
C1_5 N1_5 C2_5 121.9(13) . . ?
C1_5 N1_5 C3_5 121.7(15) . . ?
C2_5 N1_5 C3_5 116.4(13) . . ?
O1_5 C1_5 N1_5 121.8(14) . . ?
O1_5 C1_5 H1_5 119.1 . . ?
N1_5 C1_5 H1_5 119.1 . . ?
N1_5 C2_5 H2A_5 109.5 . . ?
N1_5 C2_5 H2B_5 109.5 . . ?
H2A_5 C2_5 H2B_5 109.5 . . ?
N1_5 C2_5 H2C_5 109.5 . . ?
H2A_5 C2_5 H2C_5 109.5 . . ?
H2B_5 C2_5 H2C_5 109.5 . . ?
N1_5 C3_5 H3A_5 109.5 . . ?
N1_5 C3_5 H3B_5 109.5 . . ?
H3A_5 C3_5 H3B_5 109.5 . . ?
N1_5 C3_5 H3C_5 109.5 . . ?
H3A_5 C3_5 H3C_5 109.5 . . ?
H3B_5 C3_5 H3C_5 109.5 . . ?
C3_6 N1_6 C1_6 136.4(17) . . ?
C3_6 N1_6 C2_6 109.0(15) . . ?
C1_6 N1_6 C2_6 113.6(13) . . ?
O1_6 C1_6 N1_6 126.7(15) . . ?
O1_6 C1_6 H1_6 116.7 . . ?
N1_6 C1_6 H1_6 116.7 . . ?
N1_6 C2_6 H2A_6 109.5 . . ?
N1_6 C2_6 H2B_6 109.5 . . ?
H2A_6 C2_6 H2B_6 109.5 . . ?
N1_6 C2_6 H2C_6 109.5 . . ?
H2A_6 C2_6 H2C_6 109.5 . . ?
H2B_6 C2_6 H2C_6 109.5 . . ?
N1_6 C3_6 H3A_6 109.5 . . ?
N1_6 C3_6 H3B_6 109.5 . . ?
H3A_6 C3_6 H3B_6 109.5 . . ?
N1_6 C3_6 H3C_6 109.5 . . ?
H3A_6 C3_6 H3C_6 109.5 . . ?
H3B_6 C3_6 H3C_6 109.5 . . ?

loop_
_geom_bond_atom_site_label_1
_geom_bond_atom_site_label_2
_geom_bond_distance
_geom_bond_site_symmetry_2
_geom_bond_publ_flag
Zr1 O9 2.059(3) . ?
Zr1 O11 2.116(3) . ?
Zr1 O10 2.125(4) . ?
Zr1 O5 2.178(4) . ?
Zr1 O7 2.191(4) . ?
Zr1 C21 2.506(9) . ?
Zr1 C23 2.512(7) . ?
Zr1 C20 2.515(9) . ?
Zr1 C22 2.527(8) . ?
Zr1 C24 2.532(9) . ?
Zr1 Zr1 3.3406(10) 12 ?
Zr1 Zr2 3.3504(8) . ?
Zr2 O9 2.068(5) . ?
Zr2 O10 2.112(4) . ?
Zr2 O10 2.112(4) 12 ?
Zr2 O6 2.204(4) 12 ?
Zr2 O6 2.204(4) . ?
Zr2 C27 2.525(10) . ?
Zr2 C26 2.530(7) 12 ?
Zr2 C26 2.530(7) . ?
Zr2 C25 2.554(7) . ?
Zr2 C25 2.554(7) 12 ?
Zr3 O12 2.072(3) . ?
Zr3 O13 2.106(3) 3_665 ?
Zr3 O13 2.106(3) . ?
Zr3 O8 2.190(4) 10_665 ?
Zr3 O8 2.190(4) . ?
Zr3 C29 2.508(8) . ?
Zr3 C29 2.508(8) 10_665 ?
Zr3 C28 2.512(11) . ?
Zr3 C30 2.546(7) 10_665 ?
Zr3 C30 2.546(7) . ?
Zr3 Zr3 3.3459(12) 3_665 ?
Zr3 Zr3 3.3459(12) 2_655 ?
Cu1 O1_1 1.950(5) . ?
Cu1 O1_1 1.950(5) 12 ?
Cu1 O1_2 1.967(5) 12 ?
Cu1 O1_2 1.967(5) . ?
Cu1 O1 2.125(7) . ?
Cu1 Cu2 2.6458(16) . ?
Cu2 O2_1 1.949(4) 12 ?
Cu2 O2_1 1.950(4) . ?
Cu2 O2_2 1.973(5) . ?
Cu2 O2_2 1.973(5) 12 ?
Cu2 O1_5 2.115(7) . ?
Cu3 O3_1 1.952(4) . ?
Cu3 O3_1 1.952(4) 5_556 ?
Cu3 O1_3 1.960(4) . ?
Cu3 O1_3 1.960(4) 5_556 ?
Cu3 O2 2.183(10) . ?
Cu3 O2 2.183(10) 5_556 ?
Cu3 Cu4 2.6626(18) . ?
Cu4 O4_1 1.935(4) 5_556 ?
Cu4 O4_1 1.935(4) . ?
Cu4 O2_3 1.990(4) 5_556 ?
Cu4 O2_3 1.991(4) . ?
Cu4 O3 2.129(8) . ?
O2 O2 0.95(2) 5_556 ?
O5 C1 1.265(8) . ?
O6 C1 1.270(8) . ?
O7 C10 1.264(6) . ?
O8 C19 1.257(5) . ?
O10 H10O 0.9500 . ?
O11 H11 0.9500 . ?
O13 H13 0.9500 . ?
C1 C2B 1.504(12) . ?
C1 C2A 1.506(12) . ?
C2A C3A 1.3900 . ?
C2A C7A 1.3900 . ?
C3A C4A 1.3900 . ?
C3A H3A 0.9500 . ?
C4A C5A 1.3900 . ?
C4A C9A 1.57(2) . ?
C5A C6A 1.3900 . ?
C6A C7A 1.3900 . ?
C6A H6A 0.9500 . ?
C7A C8A 1.56(2) . ?
C8A H8AA 0.9800 . ?
C8A H8AB 0.9800 . ?
C8A H8AC 0.9800 . ?
C9A H9AA 0.9800 . ?
C9A H9AB 0.9800 . ?
C9A H9AC 0.9800 . ?
C2B C3B 1.3900 . ?
C2B C7B 1.3900 . ?
C3B C4B 1.3900 . ?
C3B C8B 1.571(19) . ?
C4B C5B 1.3900 . ?
C4B H4B 0.9500 . ?
C5B C6B 1.3900 . ?
C6B C7B 1.3900 . ?
C6B C9B 1.572(19) . ?
C7B H7B 0.9500 . ?
C8B H8BA 0.9800 . ?
C8B H8BB 0.9800 . ?
C8B H8BC 0.9800 . ?
C9B H9BA 0.9800 . ?
C9B H9BB 0.9800 . ?
C9B H9BC 0.9800 . ?
C10 C11A 1.46(3) . ?
C10 C11B 1.58(3) . ?
C11A C12A 1.3900 . ?
C11A C16A 1.3900 . ?
C12A C13A 1.3900 . ?
C12A C17A 1.54(5) . ?
C13A C14A 1.3900 . ?
C13A H13A 0.9500 . ?
C14A C15A 1.3900 . ?
C14A C19 1.56(3) . ?
C15A C16A 1.3900 . ?
C15A C18A 1.64(5) . ?
C16A H16A 0.9500 . ?
C17A H17A 0.9800 . ?
C17A H17B 0.9800 . ?
C17A H17C 0.9800 . ?
C18A H18A 0.9800 . ?
C18A H18B 0.9800 . ?
C18A H18C 0.9800 . ?
C11B C12B 1.3900 . ?
C11B C16B 1.3900 . ?
C12B C13B 1.3900 . ?
C12B H12B 0.9500 . ?
C13B C14B 1.3900 . ?
C13B C17B 1.52(4) . ?
C14B C15B 1.3900 . ?
C14B C19 1.46(3) . ?
C15B C16B 1.3900 . ?
C15B H15B 0.9500 . ?
C16B C18B 1.60(4) . ?
C17B H17D 0.9800 . ?
C17B H17E 0.9800 . ?
C17B H17F 0.9800 . ?
C18B H18D 0.9800 . ?
C18B H18E 0.9800 . ?
C18B H18F 0.9800 . ?
C20 C24 1.270(16) . ?
C20 C21 1.336(16) . ?
C20 H20 0.9500 . ?
C21 C22 1.427(15) . ?
C21 H21 0.9500 . ?
C22 C23 1.366(12) . ?
C22 H22 0.9500 . ?
C23 C24 1.361(13) . ?
C23 H23 0.9500 . ?
C24 H24 0.9500 . ?
C25 C25 1.345(16) 12 ?
C25 C26 1.381(11) . ?
C25 H25 0.9500 . ?
C26 C27 1.414(10) . ?
C26 H26 0.9500 . ?
C27 H27 0.9500 . ?
C28 C29 1.345(12) 10_665 ?
C28 C29 1.345(12) . ?
C28 H28 0.9500 . ?
C29 C30 1.386(12) . ?
C29 H29 0.9500 . ?
C30 C30 1.382(17) 10_665 ?
C30 H30 0.9500 . ?
O1_1 C1_1 1.277(8) . ?
O2_1 C1_1 1.258(7) . ?
O3_1 C8_1 1.286(8) . ?
O4_1 C8_1 1.280(8) . ?
C1_1 C3_1 1.483(9) . ?
C2_1 C7_1 1.380(9) . ?
C2_1 C3_1 1.408(9) . ?
C2_1 H2_1 0.9500 . ?
C3_1 C4_1 1.402(10) . ?
C4_1 C5_1 1.378(11) . ?
C4_1 H4_1 0.9500 . ?
C5_1 C6_1 1.391(11) . ?
C5_1 S1_4 1.813(9) . ?
C5_1 S1_1 1.844(12) . ?
C6_1 C7_1 1.404(10) . ?
C6_1 H6_1 0.9500 . ?
C7_1 C8_1 1.502(9) . ?
S1_1 O5_1 1.413(6) . ?
S1_1 O6_1 1.414(6) . ?
S1_1 O7_1 1.415(6) . ?
S1_2 O5_2 1.420(6) . ?
S1_2 O5_2 1.420(6) 10 ?
S1_2 O6_2 1.487(8) . ?
S1_2 C5_2 1.790(10) . ?
O1_2 C1_2 1.267(7) . ?
O2_2 C1_2 1.263(8) . ?
C1_2 C3_2 1.511(9) . ?
C2_2 C3_2 1.392(8) 10 ?
C2_2 C3_2 1.392(8) . ?
C2_2 H2_2 0.9500 . ?
C3_2 C4_2 1.393(9) . ?
C4_2 C5_2 1.377(8) . ?
C4_2 H4_2 0.9500 . ?
S1_3 O5_3 1.441(6) 12 ?
S1_3 O5_3 1.441(6) . ?
S1_3 O6_3 1.477(8) . ?
S1_3 C5_3 1.784(9) . ?
O1_3 C1_3 1.264(8) . ?
O2_3 C1_3 1.267(7) . ?
C1_3 C3_3 1.502(9) . ?
C2_3 C3_3 1.395(8) 12 ?
C2_3 C3_3 1.395(8) . ?
C2_3 H2_3 0.9500 . ?
C3_3 C4_3 1.367(9) . ?
C4_3 C5_3 1.377(8) . ?
C4_3 H4_3 0.9500 . ?
S1_4 O7_4 1.412(5) . ?
S1_4 O5_4 1.413(5) . ?
S1_4 O6_4 1.413(6) . ?
O1_5 C1_5 1.23(2) . ?
N1_5 C1_5 1.390(18) . ?
N1_5 C2_5 1.409(19) . ?
N1_5 C3_5 1.44(2) . ?
C1_5 H1_5 0.9500 . ?
C2_5 H2A_5 0.9800 . ?
C2_5 H2B_5 0.9800 . ?
C2_5 H2C_5 0.9800 . ?
C3_5 H3A_5 0.9800 . ?
C3_5 H3B_5 0.9800 . ?
C3_5 H3C_5 0.9800 . ?
O1_6 C1_6 1.134(14) . ?
N1_6 C3_6 1.331(18) . ?
N1_6 C1_6 1.334(19) . ?
N1_6 C2_6 1.64(2) . ?
C1_6 H1_6 0.9500 . ?
C2_6 H2A_6 0.9800 . ?
C2_6 H2B_6 0.9800 . ?
C2_6 H2C_6 0.9800 . ?
C3_6 H3A_6 0.9800 . ?
C3_6 H3B_6 0.9800 . ?
C3_6 H3C_6 0.9800 . ?

loop_
_geom_hbond_atom_site_label_D
_geom_hbond_atom_site_label_H
_geom_hbond_atom_site_label_A
_geom_hbond_distance_DH
_geom_hbond_distance_HA
_geom_hbond_distance_DA
_geom_hbond_angle_DHA
_geom_hbond_site_symmetry_A
_geom_hbond_publ_flag
O13 H13 S1_3 0.95 2.92 3.871(6) 177.2 . yes
O13 H13 O6_3 0.95 1.81 2.688(9) 152.8 . yes
